data_7122754
loop_
_publ_author_name
'Komuro, Takashi'
'Osawa, Tomohiro'
'Suzuki, Ryuju'
'Mochizuki, Daiki'
'Higashi, Hironori'
'Tobita, Hiromi'

_publ_section_title
;
 Silyl--pyridine--amine pincer-ligated iridium complexes for catalytic
 silane deuteration via room temperature C--D bond activation of
 benzene-d6
;
_journal_name_full 'Chemical Communications'
_journal_paper_doi 10.1039/C8CC09178A
_journal_year 2018
_chemical_formula_moiety 'C26 H46 Cl Ir N4 Si'
_chemical_formula_sum 'C26 H46 Cl Ir N4 Si'
_chemical_formula_weight 670.41
_chemical_properties_physical Air-sensitive,Moisture-sensitive,Oxygen-sensitive
_space_group_crystal_system monoclinic
_space_group_IT_number 14
_space_group_name_Hall '-P 2yn'
_space_group_name_H-M_alt 'P 1 21/n 1'
_symmetry_space_group_name_Hall '-P 2yn'
_symmetry_space_group_name_H-M 'P 1 21/n 1'
_atom_sites_solution_hydrogens mixed
_atom_sites_solution_primary heavy
_atom_sites_solution_secondary difmap
_audit_creation_method SHELXL-2016/6
_audit_update_record
;
2018-11-15 deposited with the CCDC.
2018-12-17 downloaded from the CCDC.
;
_cell_angle_alpha 90
_cell_angle_beta 107.3131(11)
_cell_angle_gamma 90
_cell_formula_units_Z 4
_cell_length_a 12.3393(12)
_cell_length_b 12.1936(5)
_cell_length_c 19.8566(7)
_cell_measurement_reflns_used 46366
_cell_measurement_temperature 150(2)
_cell_measurement_theta_max 27.5
_cell_measurement_theta_min 1.7
_cell_volume 2852.3(3)
_computing_cell_refinement PROCESS-AUTO
_computing_data_collection PROCESS-AUTO
_computing_data_reduction 'teXsan Ver.1.11'
_computing_molecular_graphics
;
'ORTEP-3', 'Yadokari-XG (Wakita, Nemoto et al., 2009)'
;
_computing_publication_material
;
'Yadokari-XG (Wakita, Nemoto et al., 2009)'
;
_computing_structure_refinement 'SHELXL-2016/6 (Sheldrick, 2016)'
_computing_structure_solution 'DIRDIF-2008 (PATTY)'
_diffrn_ambient_temperature 150(2)
_diffrn_detector_area_resol_mean 10.00
_diffrn_measured_fraction_theta_full 0.998
_diffrn_measured_fraction_theta_max 0.996
_diffrn_measurement_device_type 'Rigaku RAXIS-RAPID Imaging Plate'
_diffrn_measurement_method \w
_diffrn_radiation_monochromator graphite
_diffrn_radiation_source 'rotating-anode X-ray tube'
_diffrn_radiation_type MoK\a
_diffrn_radiation_wavelength 0.71069
_diffrn_reflns_av_R_equivalents 0.0845
_diffrn_reflns_av_unetI/netI 0.0428
_diffrn_reflns_Laue_measured_fraction_full 0.998
_diffrn_reflns_Laue_measured_fraction_max 0.996
_diffrn_reflns_limit_h_max 15
_diffrn_reflns_limit_h_min -16
_diffrn_reflns_limit_k_max 15
_diffrn_reflns_limit_k_min -15
_diffrn_reflns_limit_l_max 25
_diffrn_reflns_limit_l_min -25
_diffrn_reflns_number 40777
_diffrn_reflns_point_group_measured_fraction_full 0.998
_diffrn_reflns_point_group_measured_fraction_max 0.996
_diffrn_reflns_theta_full 25.240
_diffrn_reflns_theta_max 27.483
_diffrn_reflns_theta_min 1.986
_exptl_absorpt_coefficient_mu 4.837
_exptl_absorpt_correction_T_max 0.730189
_exptl_absorpt_correction_T_min 0.527589
_exptl_absorpt_correction_type numerical
_exptl_absorpt_process_details
; 
HIGASHI, T. (1999). Shape - Program to obtain Crystal Shape using CCD camera.
Rigaku Corporation, Tokyo, Japan. 
HIGASHI, T. (1999). Numabs - Numerical Absorption Correction,
Rigaku Corporation, Tokyo, Japan. 
;
_exptl_crystal_colour yellow
_exptl_crystal_density_diffrn 1.561
_exptl_crystal_description plate
_exptl_crystal_F_000 1352
_exptl_crystal_recrystallization_method 'Re-crystallisation from solvent: toluene/hexane'
_exptl_crystal_size_max 0.170
_exptl_crystal_size_mid 0.110
_exptl_crystal_size_min 0.090
_refine_diff_density_max 1.509
_refine_diff_density_min -1.494
_refine_diff_density_rms 0.146
_refine_ls_extinction_method none
_refine_ls_goodness_of_fit_ref 1.141
_refine_ls_hydrogen_treatment mixed
_refine_ls_matrix_type full
_refine_ls_number_parameters 312
_refine_ls_number_reflns 6514
_refine_ls_number_restraints 0
_refine_ls_restrained_S_all 1.141
_refine_ls_R_factor_all 0.0558
_refine_ls_R_factor_gt 0.0450
_refine_ls_shift/su_max 0.001
_refine_ls_shift/su_mean 0.000
_refine_ls_structure_factor_coef Fsqd
_refine_ls_weighting_details 'w=1/[\s^2^(Fo^2^)+17.3521P] where P=(Fo^2^+2Fc^2^)/3'
_refine_ls_weighting_scheme calc
_refine_ls_wR_factor_gt 0.0779
_refine_ls_wR_factor_ref 0.0813
_reflns_Friedel_coverage 0.000
_reflns_number_gt 5692
_reflns_number_total 6514
_reflns_threshold_expression 'I > 2\s(I)'
_cod_data_source_file c8cc09178a2.cif
_cod_data_source_block complex-2'
_cod_database_code 7122754
_shelx_shelxl_version_number 2016/6
_shelx_space_group_comment
;
The symmetry employed for this shelxl refinement is uniquely defined
by the following loop, which should always be used as a source of
symmetry information in preference to the above space-group names.
They are only intended as comments.
;
_shelx_estimated_absorpt_t_min 0.494
_shelx_estimated_absorpt_t_max 0.670

loop_
_space_group_symop_operation_xyz
'x, y, z'
'-x+1/2, y+1/2, -z+1/2'
'-x, -y, -z'
'x-1/2, -y-1/2, z-1/2'

loop_
_atom_site_label
_atom_site_type_symbol
_atom_site_fract_x
_atom_site_fract_y
_atom_site_fract_z
_atom_site_U_iso_or_equiv
_atom_site_adp_type
_atom_site_occupancy
_atom_site_site_symmetry_order
_atom_site_calc_flag
_atom_site_refinement_flags_posn
_atom_site_refinement_flags_adp
Ir1 Ir 0.50552(2) 0.31086(2) 0.75410(2) 0.01844(6) Uani 1 1 d . .
H1 H 0.393(4) 0.344(4) 0.726(3) 0.013(13) Uiso 1 1 d . .
Cl1 Cl 0.71440(10) 0.26473(11) 0.80525(6) 0.0249(3) Uani 1 1 d . .
Si1 Si 0.42999(13) 0.26649(13) 0.84358(8) 0.0239(3) Uani 1 1 d . .
N1 N 0.5360(3) 0.4597(4) 0.8013(2) 0.0183(9) Uani 1 1 d . .
N2 N 0.5626(4) 0.4155(4) 0.6708(2) 0.0210(9) Uani 1 1 d . .
N3 N 0.4760(3) 0.1646(4) 0.6962(2) 0.0204(9) Uani 1 1 d . .
N4 N 0.4403(4) -0.0920(4) 0.5497(2) 0.0307(11) Uani 1 1 d . .
C1 C 0.2792(5) 0.2045(6) 0.8182(4) 0.0395(16) Uani 1 1 d . .
C2 C 0.2188(6) 0.2274(6) 0.8752(4) 0.0497(19) Uani 1 1 d . .
H2 H 0.255837 0.185046 0.917766 0.075 Uiso 1 1 calc R U
H3 H 0.138932 0.205664 0.857095 0.075 Uiso 1 1 calc R U
H4 H 0.223682 0.305746 0.886564 0.075 Uiso 1 1 calc R U
C3 C 0.2022(6) 0.2557(8) 0.7506(4) 0.057(2) Uani 1 1 d . .
H5 H 0.124105 0.230395 0.742943 0.086 Uiso 1 1 calc R U
H6 H 0.228262 0.233806 0.710507 0.086 Uiso 1 1 calc R U
H7 H 0.204890 0.335805 0.754969 0.086 Uiso 1 1 calc R U
C4 C 0.2844(6) 0.0809(6) 0.8072(4) 0.051(2) Uani 1 1 d . .
H8 H 0.325295 0.066093 0.772742 0.076 Uiso 1 1 calc R U
H9 H 0.207118 0.051577 0.789625 0.076 Uiso 1 1 calc R U
H10 H 0.324042 0.045662 0.852119 0.076 Uiso 1 1 calc R U
C5 C 0.5297(5) 0.1977(5) 0.9276(3) 0.0347(13) Uani 1 1 d . .
C6 C 0.5822(6) 0.0933(6) 0.9077(4) 0.0424(16) Uani 1 1 d . .
H11 H 0.627817 0.056509 0.950644 0.064 Uiso 1 1 calc R U
H12 H 0.630765 0.112717 0.878381 0.064 Uiso 1 1 calc R U
H13 H 0.521707 0.044066 0.881280 0.064 Uiso 1 1 calc R U
C7 C 0.6270(5) 0.2793(6) 0.9605(3) 0.0354(14) Uani 1 1 d . .
H14 H 0.666358 0.297554 0.925782 0.053 Uiso 1 1 calc R U
H15 H 0.680721 0.245893 1.002035 0.053 Uiso 1 1 calc R U
H16 H 0.595512 0.346320 0.974585 0.053 Uiso 1 1 calc R U
C8 C 0.4736(7) 0.1703(6) 0.9852(4) 0.0487(18) Uani 1 1 d . .
H17 H 0.532011 0.147897 1.028330 0.073 Uiso 1 1 calc R U
H18 H 0.419149 0.110335 0.968986 0.073 Uiso 1 1 calc R U
H19 H 0.433879 0.235197 0.994947 0.073 Uiso 1 1 calc R U
C9 C 0.4101(5) 0.4146(5) 0.8712(3) 0.0259(12) Uani 1 1 d . .
H20 H 0.331381 0.438543 0.847296 0.031 Uiso 1 1 calc R U
H21 H 0.421934 0.417026 0.922706 0.031 Uiso 1 1 calc R U
C10 C 0.4906(4) 0.4914(5) 0.8530(3) 0.0214(11) Uani 1 1 d . .
C11 C 0.5204(5) 0.5931(5) 0.8850(3) 0.0273(12) Uani 1 1 d . .
H22 H 0.493356 0.613823 0.923233 0.033 Uiso 1 1 calc R U
C12 C 0.5883(5) 0.6640(5) 0.8619(3) 0.0287(12) Uani 1 1 d . .
H23 H 0.607600 0.733610 0.883596 0.034 Uiso 1 1 calc R U
C13 C 0.6284(5) 0.6326(5) 0.8066(3) 0.0271(12) Uani 1 1 d . .
H24 H 0.673469 0.681178 0.788723 0.033 Uiso 1 1 calc R U
C14 C 0.6015(4) 0.5288(5) 0.7777(3) 0.0225(11) Uani 1 1 d . .
C15 C 0.6462(5) 0.4892(5) 0.7190(3) 0.0254(11) Uani 1 1 d . .
H25 H 0.661453 0.552865 0.692279 0.031 Uiso 1 1 calc R U
H26 H 0.718501 0.449372 0.739328 0.031 Uiso 1 1 calc R U
C16 C 0.6169(5) 0.3467(5) 0.6287(3) 0.0269(12) Uani 1 1 d . .
H27 H 0.559749 0.294031 0.601111 0.032 Uiso 1 1 calc R U
H28 H 0.678070 0.303621 0.661628 0.032 Uiso 1 1 calc R U
C17 C 0.6671(6) 0.4069(6) 0.5782(3) 0.0421(16) Uani 1 1 d . .
H29 H 0.726486 0.457090 0.604818 0.063 Uiso 1 1 calc R U
H30 H 0.607368 0.448726 0.544384 0.063 Uiso 1 1 calc R U
H31 H 0.699938 0.353718 0.552815 0.063 Uiso 1 1 calc R U
C18 C 0.4702(5) 0.4860(5) 0.6265(3) 0.0279(12) Uani 1 1 d . .
H32 H 0.503365 0.536217 0.598758 0.034 Uiso 1 1 calc R U
H33 H 0.440233 0.531665 0.658156 0.034 Uiso 1 1 calc R U
C19 C 0.3721(5) 0.4259(6) 0.5762(3) 0.0373(15) Uani 1 1 d . .
H34 H 0.335966 0.378284 0.603066 0.056 Uiso 1 1 calc R U
H35 H 0.400130 0.381183 0.543917 0.056 Uiso 1 1 calc R U
H36 H 0.316596 0.479053 0.549143 0.056 Uiso 1 1 calc R U
C20 C 0.3838(5) 0.1532(5) 0.6397(3) 0.0269(12) Uani 1 1 d . .
H37 H 0.326075 0.207374 0.632519 0.032 Uiso 1 1 calc R U
C21 C 0.3669(4) 0.0691(5) 0.5915(3) 0.0266(12) Uani 1 1 d . .
H38 H 0.298943 0.066179 0.553264 0.032 Uiso 1 1 calc R U
C22 C 0.4495(4) -0.0119(5) 0.5989(3) 0.0242(11) Uani 1 1 d . .
C23 C 0.5418(5) -0.0043(5) 0.6602(3) 0.0273(12) Uani 1 1 d . .
H39 H 0.598302 -0.059900 0.670592 0.033 Uiso 1 1 calc R U
C24 C 0.5515(4) 0.0828(5) 0.7055(3) 0.0246(11) Uani 1 1 d . .
H40 H 0.616040 0.085208 0.746143 0.029 Uiso 1 1 calc R U
C25 C 0.3430(5) -0.0940(5) 0.4873(3) 0.0319(13) Uani 1 1 d . .
H41 H 0.331573 -0.020927 0.465791 0.048 Uiso 1 1 calc R U
H42 H 0.275370 -0.115512 0.500232 0.048 Uiso 1 1 calc R U
H43 H 0.356332 -0.146993 0.453441 0.048 Uiso 1 1 calc R U
C26 C 0.5202(5) -0.1806(5) 0.5605(3) 0.0375(14) Uani 1 1 d . .
H44 H 0.519772 -0.221680 0.602854 0.056 Uiso 1 1 calc R U
H45 H 0.596399 -0.151085 0.566532 0.056 Uiso 1 1 calc R U
H46 H 0.499133 -0.229582 0.519526 0.056 Uiso 1 1 calc R U

loop_
_atom_site_aniso_label
_atom_site_aniso_U_11
_atom_site_aniso_U_22
_atom_site_aniso_U_33
_atom_site_aniso_U_23
_atom_site_aniso_U_13
_atom_site_aniso_U_12
Ir1 0.01710(9) 0.01857(10) 0.01819(9) -0.00302(8) 0.00303(6) -0.00032(9)
Cl1 0.0196(6) 0.0265(7) 0.0261(6) -0.0021(5) 0.0033(5) 0.0012(5)
Si1 0.0256(7) 0.0214(8) 0.0272(7) -0.0042(6) 0.0114(6) -0.0037(6)
N1 0.019(2) 0.017(2) 0.0192(19) -0.0017(16) 0.0055(15) 0.0008(17)
N2 0.025(2) 0.018(2) 0.020(2) -0.0012(16) 0.0062(16) -0.0012(18)
N3 0.019(2) 0.018(2) 0.024(2) -0.0016(16) 0.0066(16) -0.0002(17)
N4 0.031(3) 0.025(3) 0.032(2) -0.011(2) 0.0032(19) 0.000(2)
C1 0.037(3) 0.040(4) 0.052(4) -0.018(3) 0.028(3) -0.015(3)
C2 0.051(4) 0.043(4) 0.070(5) -0.021(4) 0.042(4) -0.018(4)
C3 0.029(4) 0.082(6) 0.059(5) -0.019(4) 0.011(3) -0.018(4)
C4 0.051(4) 0.040(4) 0.076(5) -0.022(4) 0.041(4) -0.023(4)
C5 0.047(4) 0.030(3) 0.028(3) 0.000(3) 0.013(2) -0.002(3)
C6 0.058(4) 0.029(4) 0.041(4) 0.004(3) 0.018(3) 0.010(3)
C7 0.041(3) 0.040(4) 0.023(3) -0.002(2) 0.005(2) 0.003(3)
C8 0.078(5) 0.039(4) 0.039(4) 0.003(3) 0.033(3) -0.004(4)
C9 0.026(3) 0.027(3) 0.027(3) -0.004(2) 0.013(2) -0.003(2)
C10 0.021(2) 0.022(3) 0.021(2) -0.002(2) 0.0057(19) 0.001(2)
C11 0.033(3) 0.026(3) 0.026(3) -0.008(2) 0.012(2) -0.002(2)
C12 0.030(3) 0.022(3) 0.033(3) -0.007(2) 0.007(2) -0.007(2)
C13 0.027(3) 0.026(3) 0.027(3) -0.004(2) 0.006(2) -0.006(2)
C14 0.016(2) 0.027(3) 0.024(2) 0.001(2) 0.0045(18) 0.002(2)
C15 0.024(3) 0.027(3) 0.026(3) 0.001(2) 0.008(2) -0.003(2)
C16 0.032(3) 0.025(3) 0.028(3) 0.001(2) 0.015(2) 0.002(2)
C17 0.058(4) 0.037(4) 0.043(4) -0.001(3) 0.034(3) -0.003(3)
C18 0.034(3) 0.022(3) 0.025(3) 0.005(2) 0.005(2) 0.006(2)
C19 0.041(3) 0.034(4) 0.029(3) 0.004(3) -0.001(2) -0.001(3)
C20 0.027(3) 0.021(3) 0.029(3) -0.005(2) 0.003(2) 0.002(2)
C21 0.023(3) 0.027(3) 0.025(3) -0.002(2) -0.001(2) -0.004(2)
C22 0.024(3) 0.024(3) 0.025(3) -0.005(2) 0.007(2) -0.003(2)
C23 0.027(3) 0.022(3) 0.028(3) -0.003(2) 0.001(2) 0.006(2)
C24 0.023(3) 0.021(3) 0.027(3) -0.003(2) 0.002(2) -0.001(2)
C25 0.037(3) 0.027(3) 0.026(3) -0.010(2) 0.000(2) -0.003(3)
C26 0.038(3) 0.030(4) 0.043(3) -0.013(3) 0.010(3) 0.001(3)

loop_
_atom_type_symbol
_atom_type_description
_atom_type_scat_dispersion_real
_atom_type_scat_dispersion_imag
_atom_type_scat_source
C C 0.0033 0.0016 'International Tables Vol C Tables 4.2.6.8 and 6.1.1.4'
H H 0.0000 0.0000 'International Tables Vol C Tables 4.2.6.8 and 6.1.1.4'
N N 0.0061 0.0033 'International Tables Vol C Tables 4.2.6.8 and 6.1.1.4'
Si Si 0.0817 0.0704 'International Tables Vol C Tables 4.2.6.8 and 6.1.1.4'
Cl Cl 0.1484 0.1585 'International Tables Vol C Tables 4.2.6.8 and 6.1.1.4'
Ir Ir -1.4442 7.9887 'International Tables Vol C Tables 4.2.6.8 and 6.1.1.4'

loop_
_geom_angle_atom_site_label_1
_geom_angle_atom_site_label_2
_geom_angle_atom_site_label_3
_geom_angle
N1 Ir1 N3 174.23(16)
N1 Ir1 Si1 85.16(12)
N3 Ir1 Si1 100.32(12)
N1 Ir1 N2 77.69(16)
N3 Ir1 N2 96.61(16)
Si1 Ir1 N2 160.54(12)
N1 Ir1 Cl1 89.23(12)
N3 Ir1 Cl1 91.21(12)
Si1 Ir1 Cl1 103.61(5)
N2 Ir1 Cl1 85.47(11)
N1 Ir1 H1 87(2)
N3 Ir1 H1 92(2)
Si1 Ir1 H1 78(2)
N2 Ir1 H1 92(2)
Cl1 Ir1 H1 176(2)
C9 Si1 C1 104.3(3)
C9 Si1 C5 105.2(3)
C1 Si1 C5 111.7(3)
C9 Si1 Ir1 96.56(17)
C1 Si1 Ir1 118.0(2)
C5 Si1 Ir1 117.7(2)
C14 N1 C10 120.5(5)
C14 N1 Ir1 116.7(3)
C10 N1 Ir1 122.8(4)
C16 N2 C15 111.3(4)
C16 N2 C18 113.0(4)
C15 N2 C18 107.1(4)
C16 N2 Ir1 111.7(3)
C15 N2 Ir1 99.8(3)
C18 N2 Ir1 113.0(3)
C24 N3 C20 114.8(5)
C24 N3 Ir1 123.9(3)
C20 N3 Ir1 120.7(4)
C22 N4 C26 121.7(5)
C22 N4 C25 119.8(5)
C26 N4 C25 118.3(5)
C4 C1 C3 108.6(6)
C4 C1 C2 109.3(6)
C3 C1 C2 105.0(6)
C4 C1 Si1 110.2(5)
C3 C1 Si1 111.6(5)
C2 C1 Si1 111.9(4)
C1 C2 H2 109.5
C1 C2 H3 109.5
H2 C2 H3 109.5
C1 C2 H4 109.5
H2 C2 H4 109.5
H3 C2 H4 109.5
C1 C3 H5 109.5
C1 C3 H6 109.5
H5 C3 H6 109.5
C1 C3 H7 109.5
H5 C3 H7 109.5
H6 C3 H7 109.5
C1 C4 H8 109.5
C1 C4 H9 109.5
H8 C4 H9 109.5
C1 C4 H10 109.5
H8 C4 H10 109.5
H9 C4 H10 109.5
C6 C5 C8 109.3(6)
C6 C5 C7 108.0(5)
C8 C5 C7 106.8(5)
C6 C5 Si1 110.2(4)
C8 C5 Si1 114.9(5)
C7 C5 Si1 107.3(4)
C5 C6 H11 109.5
C5 C6 H12 109.5
H11 C6 H12 109.5
C5 C6 H13 109.5
H11 C6 H13 109.5
H12 C6 H13 109.5
C5 C7 H14 109.5
C5 C7 H15 109.5
H14 C7 H15 109.5
C5 C7 H16 109.5
H14 C7 H16 109.5
H15 C7 H16 109.5
C5 C8 H17 109.5
C5 C8 H18 109.5
H17 C8 H18 109.5
C5 C8 H19 109.5
H17 C8 H19 109.5
H18 C8 H19 109.5
C10 C9 Si1 111.8(4)
C10 C9 H20 109.3
Si1 C9 H20 109.3
C10 C9 H21 109.3
Si1 C9 H21 109.3
H20 C9 H21 107.9
N1 C10 C11 119.0(5)
N1 C10 C9 117.3(5)
C11 C10 C9 123.7(5)
C12 C11 C10 120.8(5)
C12 C11 H22 119.6
C10 C11 H22 119.6
C11 C12 C13 119.2(5)
C11 C12 H23 120.4
C13 C12 H23 120.4
C12 C13 C14 118.7(5)
C12 C13 H24 120.6
C14 C13 H24 120.6
N1 C14 C13 121.6(5)
N1 C14 C15 117.6(5)
C13 C14 C15 120.9(5)
N2 C15 C14 110.4(4)
N2 C15 H25 109.6
C14 C15 H25 109.6
N2 C15 H26 109.6
C14 C15 H26 109.6
H25 C15 H26 108.1
N2 C16 C17 116.3(5)
N2 C16 H27 108.2
C17 C16 H27 108.2
N2 C16 H28 108.2
C17 C16 H28 108.2
H27 C16 H28 107.4
C16 C17 H29 109.5
C16 C17 H30 109.5
H29 C17 H30 109.5
C16 C17 H31 109.5
H29 C17 H31 109.5
H30 C17 H31 109.5
N2 C18 C19 115.6(5)
N2 C18 H32 108.4
C19 C18 H32 108.4
N2 C18 H33 108.4
C19 C18 H33 108.4
H32 C18 H33 107.4
C18 C19 H34 109.5
C18 C19 H35 109.5
H34 C19 H35 109.5
C18 C19 H36 109.5
H34 C19 H36 109.5
H35 C19 H36 109.5
N3 C20 C21 124.9(5)
N3 C20 H37 117.6
C21 C20 H37 117.6
C20 C21 C22 120.1(5)
C20 C21 H38 120.0
C22 C21 H38 120.0
N4 C22 C21 122.1(5)
N4 C22 C23 122.9(5)
C21 C22 C23 115.0(5)
C24 C23 C22 120.7(5)
C24 C23 H39 119.7
C22 C23 H39 119.7
N3 C24 C23 124.3(5)
N3 C24 H40 117.9
C23 C24 H40 117.9
N4 C25 H41 109.5
N4 C25 H42 109.5
H41 C25 H42 109.5
N4 C25 H43 109.5
H41 C25 H43 109.5
H42 C25 H43 109.5
N4 C26 H44 109.5
N4 C26 H45 109.5
H44 C26 H45 109.5
N4 C26 H46 109.5
H44 C26 H46 109.5
H45 C26 H46 109.5

loop_
_geom_bond_atom_site_label_1
_geom_bond_atom_site_label_2
_geom_bond_distance
Ir1 N1 2.025(4)
Ir1 N3 2.095(4)
Ir1 Si1 2.3030(15)
Ir1 N2 2.357(4)
Ir1 Cl1 2.5363(13)
Ir1 H1 1.39(5)
Si1 C9 1.925(6)
Si1 C1 1.931(6)
Si1 C5 1.944(6)
N1 C14 1.345(7)
N1 C10 1.364(6)
N2 C16 1.478(7)
N2 C15 1.484(7)
N2 C18 1.488(7)
N3 C24 1.340(7)
N3 C20 1.347(6)
N4 C22 1.362(7)
N4 C26 1.435(8)
N4 C25 1.446(7)
C1 C4 1.528(10)
C1 C3 1.528(11)
C1 C2 1.554(8)
C2 H2 0.9800
C2 H3 0.9800
C2 H4 0.9800
C3 H5 0.9800
C3 H6 0.9800
C3 H7 0.9800
C4 H8 0.9800
C4 H9 0.9800
C4 H10 0.9800
C5 C6 1.532(9)
C5 C8 1.540(8)
C5 C7 1.547(9)
C6 H11 0.9800
C6 H12 0.9800
C6 H13 0.9800
C7 H14 0.9800
C7 H15 0.9800
C7 H16 0.9800
C8 H17 0.9800
C8 H18 0.9800
C8 H19 0.9800
C9 C10 1.485(8)
C9 H20 0.9900
C9 H21 0.9900
C10 C11 1.392(8)
C11 C12 1.374(8)
C11 H22 0.9500
C12 C13 1.386(8)
C12 H23 0.9500
C13 C14 1.387(8)
C13 H24 0.9500
C14 C15 1.510(7)
C15 H25 0.9900
C15 H26 0.9900
C16 C17 1.515(8)
C16 H27 0.9900
C16 H28 0.9900
C17 H29 0.9800
C17 H30 0.9800
C17 H31 0.9800
C18 C19 1.510(8)
C18 H32 0.9900
C18 H33 0.9900
C19 H34 0.9800
C19 H35 0.9800
C19 H36 0.9800
C20 C21 1.375(8)
C20 H37 0.9500
C21 C22 1.396(8)
C21 H38 0.9500
C22 C23 1.402(7)
C23 C24 1.374(7)
C23 H39 0.9500
C24 H40 0.9500
C25 H41 0.9800
C25 H42 0.9800
C25 H43 0.9800
C26 H44 0.9800
C26 H45 0.9800
C26 H46 0.9800

loop_
_geom_torsion_atom_site_label_1
_geom_torsion_atom_site_label_2
_geom_torsion_atom_site_label_3
_geom_torsion_atom_site_label_4
_geom_torsion
C14 N1 C10 C11 -5.1(7)
Ir1 N1 C10 C11 176.9(4)
C14 N1 C10 C9 174.1(5)
Ir1 N1 C10 C9 -3.8(6)
Si1 C9 C10 N1 21.7(6)
Si1 C9 C10 C11 -159.1(4)
N1 C10 C11 C12 4.4(8)
C9 C10 C11 C12 -174.8(5)
C10 C11 C12 C13 -0.7(9)
C11 C12 C13 C14 -2.1(8)
C10 N1 C14 C13 2.3(7)
Ir1 N1 C14 C13 -179.6(4)
C10 N1 C14 C15 -178.3(4)
Ir1 N1 C14 C15 -0.3(6)
C12 C13 C14 N1 1.3(8)
C12 C13 C14 C15 -178.0(5)
C16 N2 C15 C14 -160.5(4)
C18 N2 C15 C14 75.6(5)
Ir1 N2 C15 C14 -42.4(5)
N1 C14 C15 N2 33.7(6)
C13 C14 C15 N2 -147.0(5)
C15 N2 C16 C17 -63.7(6)
C18 N2 C16 C17 56.9(7)
Ir1 N2 C16 C17 -174.3(4)
C16 N2 C18 C19 60.5(7)
C15 N2 C18 C19 -176.5(5)
Ir1 N2 C18 C19 -67.6(6)
C24 N3 C20 C21 -3.3(8)
Ir1 N3 C20 C21 168.2(5)
N3 C20 C21 C22 -0.9(9)
C26 N4 C22 C21 -174.4(6)
C25 N4 C22 C21 0.6(9)
C26 N4 C22 C23 5.7(9)
C25 N4 C22 C23 -179.3(6)
C20 C21 C22 N4 -175.0(6)
C20 C21 C22 C23 4.9(8)
N4 C22 C23 C24 175.0(6)
C21 C22 C23 C24 -5.0(8)
C20 N3 C24 C23 3.3(8)
Ir1 N3 C24 C23 -167.9(4)
C22 C23 C24 N3 0.9(9)
